data_7152895
loop_
_publ_author_name
'Guchhait, Tapas'
'Jha, Vikesh Kumar'
'Mani, Ganesan'

_publ_section_title
;
 The syn and anti isomers of the porphyrinogen-like precursor of
 calix[4]phyrin: isolation, X-ray structure, anion binding and
 fluoride-ion-mediated proton-deuterium exchange studies.
;
_journal_issue 17
_journal_name_full 'Organic &amp; biomolecular chemistry'
_journal_page_first 2818
_journal_page_last 2826
_journal_paper_doi 10.1039/c3ob40147b
_journal_volume 11
_journal_year 2013
_chemical_formula_sum 'C38 H44 N6 O'
_chemical_formula_weight 600.79
_chemical_name_systematic
;
?
;
_space_group_IT_number 2
_symmetry_cell_setting triclinic
_symmetry_space_group_name_Hall '-P 1'
_symmetry_space_group_name_H-M 'P -1'
_atom_sites_solution_hydrogens geom
_atom_sites_solution_primary direct
_atom_sites_solution_secondary difmap
_audit_creation_method SHELXL-97
_cell_angle_alpha 111.981(7)
_cell_angle_beta 99.220(7)
_cell_angle_gamma 101.616(7)
_cell_formula_units_Z 2
_cell_length_a 10.477(3)
_cell_length_b 12.939(3)
_cell_length_c 13.929(3)
_cell_measurement_reflns_used 19934
_cell_measurement_temperature 295(2)
_cell_measurement_theta_max 25.00
_cell_measurement_theta_min 1.63
_cell_volume 1656.4(7)
_computing_structure_refinement 'SHELXL-97 (Sheldrick, 2008)'
_computing_structure_solution SIR-92
_diffrn_ambient_temperature 295(2)
_diffrn_measured_fraction_theta_full 0.995
_diffrn_measured_fraction_theta_max 0.995
_diffrn_measurement_device_type 'Bruker-APEX-II CCD area detector'
_diffrn_measurement_method hemisphere
_diffrn_radiation_monochromator graphite
_diffrn_radiation_source 'fine-focus sealed tube'
_diffrn_radiation_type MoK\a
_diffrn_radiation_wavelength 0.71073
_diffrn_reflns_av_R_equivalents 0.0445
_diffrn_reflns_av_sigmaI/netI 0.0446
_diffrn_reflns_limit_h_max 12
_diffrn_reflns_limit_h_min -10
_diffrn_reflns_limit_k_max 15
_diffrn_reflns_limit_k_min -15
_diffrn_reflns_limit_l_max 16
_diffrn_reflns_limit_l_min -16
_diffrn_reflns_number 19934
_diffrn_reflns_theta_full 25.00
_diffrn_reflns_theta_max 25.00
_diffrn_reflns_theta_min 1.63
_exptl_absorpt_coefficient_mu 0.074
_exptl_absorpt_correction_T_max 0.9839
_exptl_absorpt_correction_T_min 0.9568
_exptl_absorpt_correction_type multi-scan
_exptl_absorpt_process_details SADABS
_exptl_crystal_colour Colorless
_exptl_crystal_density_diffrn 1.205
_exptl_crystal_density_meas ?
_exptl_crystal_density_method 'not measured'
_exptl_crystal_description Prism
_exptl_crystal_F_000 644
_exptl_crystal_size_max 0.60
_exptl_crystal_size_mid 0.40
_exptl_crystal_size_min 0.22
_refine_diff_density_max 0.174
_refine_diff_density_min -0.219
_refine_diff_density_rms 0.039
_refine_ls_extinction_method none
_refine_ls_goodness_of_fit_ref 1.005
_refine_ls_hydrogen_treatment mixed
_refine_ls_matrix_type full
_refine_ls_number_parameters 424
_refine_ls_number_reflns 5807
_refine_ls_number_restraints 7
_refine_ls_restrained_S_all 1.005
_refine_ls_R_factor_all 0.0799
_refine_ls_R_factor_gt 0.0478
_refine_ls_shift/su_max 0.000
_refine_ls_shift/su_mean 0.000
_refine_ls_structure_factor_coef Fsqd
_refine_ls_weighting_details 'calc w=1/[\s^2^(Fo^2^)+(0.0576P)^2^+0.5184P] where P=(Fo^2^+2Fc^2^)/3'
_refine_ls_weighting_scheme calc
_refine_ls_wR_factor_gt 0.1151
_refine_ls_wR_factor_ref 0.1315
_reflns_number_gt 3947
_reflns_number_total 5807
_reflns_threshold_expression >2\s(I)
_cod_data_source_file c3ob40147b.txt
_cod_data_source_block syn_isomer
_cod_depositor_comments
;
The following automatic conversions were performed:

'_symmetry_cell_setting' value 'Triclinic' changed to 'triclinic'
according to /home/saulius/struct/CIF-dictionaries/cif_core.dic
dictionary named 'cif_core.dic' version 2.4.2 from 2011-04-26.

Automatic conversion script
Id: cif_fix_values 1891 2012-01-12 08:04:46Z andrius 

The following automatic conversions were performed:

'_exptl_crystal_density_meas' value 'not measured' was changed to '?'
- the value is perceived as not measured.

Automatic conversion script
Id: cif_fix_values 3008 2015-01-20 13:52:24Z robertas 
;
_cod_original_cell_volume 1656.5(7)
_cod_original_sg_symbol_H-M P-1
_cod_database_code 7152895

loop_
_symmetry_equiv_pos_as_xyz
'x, y, z'
'-x, -y, -z'

loop_
_atom_site_label
_atom_site_type_symbol
_atom_site_fract_x
_atom_site_fract_y
_atom_site_fract_z
_atom_site_U_iso_or_equiv
_atom_site_adp_type
_atom_site_occupancy
_atom_site_symmetry_multiplicity
_atom_site_calc_flag
_atom_site_refinement_flags
O1 O 0.52903(19) 0.50642(16) 0.74471(15) 0.0641(5) Uani 1 1 d D
H1W H 0.610(2) 0.485(2) 0.723(2) 0.077 Uiso 1 1 d D
H2W H 0.538(3) 0.577(2) 0.729(2) 0.077 Uiso 1 1 d D
C1 C 0.6318(2) 0.77924(18) 0.34258(16) 0.0354(5) Uani 1 1 d .
C2 C 0.5044(2) 0.7549(2) 0.28228(18) 0.0472(6) Uani 1 1 d .
H026 H 0.4325 0.7751 0.3085 0.057 Uiso 1 1 calc R
C3 C 0.4999(2) 0.6936(2) 0.17321(18) 0.0471(6) Uani 1 1 d .
H020 H 0.4250 0.6664 0.1152 0.056 Uiso 1 1 calc R
C4 C 0.6251(2) 0.68177(18) 0.16855(16) 0.0353(5) Uani 1 1 d .
C5 C 0.6807(2) 0.62759(18) 0.07512(16) 0.0380(5) Uani 1 1 d .
H5 H 0.6062 0.5958 0.0103 0.046 Uiso 1 1 calc R
C6 C 0.7883(2) 0.71820(19) 0.06491(17) 0.0400(5) Uani 1 1 d .
C7 C 0.7769(3) 0.7348(2) -0.0282(2) 0.0578(7) Uani 1 1 d .
H44 H 0.7028 0.6902 -0.0868 0.069 Uiso 1 1 calc R
C8 C 0.8772(3) 0.8186(3) -0.0327(3) 0.0762(9) Uani 1 1 d .
H034 H 0.8716 0.8313 -0.0946 0.091 Uiso 1 1 calc R
C9 C 0.9839(3) 0.8824(3) 0.0535(3) 0.0740(9) Uani 1 1 d .
H038 H 1.0520 0.9401 0.0523 0.089 Uiso 1 1 calc R
C10 C 0.9895(3) 0.8603(2) 0.1430(2) 0.0674(8) Uani 1 1 d .
H036 H 1.0636 0.9039 0.2017 0.081 Uiso 1 1 calc R
C11 C 0.7346(2) 0.52845(18) 0.07680(15) 0.0347(5) Uani 1 1 d .
C12 C 0.8358(2) 0.49105(19) 0.03733(17) 0.0439(6) Uani 1 1 d .
H018 H 0.8925 0.5263 0.0065 0.053 Uiso 1 1 calc R
C13 C 0.8394(2) 0.3893(2) 0.05167(18) 0.0451(6) Uani 1 1 d .
H021 H 0.8991 0.3459 0.0319 0.054 Uiso 1 1 calc R
C14 C 0.7403(2) 0.36540(17) 0.09948(15) 0.0338(5) Uani 1 1 d .
C15 C 0.6915(2) 0.26204(17) 0.12459(15) 0.0352(5) Uani 1 1 d .
C16 C 0.5800(2) 0.16604(19) 0.02629(16) 0.0447(6) Uani 1 1 d .
H02C H 0.5409 0.1052 0.0466 0.054 Uiso 1 1 calc R
H02D H 0.5092 0.1995 0.0095 0.054 Uiso 1 1 calc R
C17 C 0.6248(3) 0.1103(2) -0.07504(19) 0.0614(7) Uani 1 1 d .
H03C H 0.5489 0.0522 -0.1305 0.092 Uiso 1 1 calc R
H03D H 0.6932 0.0749 -0.0605 0.092 Uiso 1 1 calc R
H03E H 0.6604 0.1688 -0.0981 0.092 Uiso 1 1 calc R
C18 C 0.8134(2) 0.2170(2) 0.15060(19) 0.0500(6) Uani 1 1 d .
H03A H 0.8510 0.1954 0.0891 0.060 Uiso 1 1 calc R
H03B H 0.8823 0.2803 0.2101 0.060 Uiso 1 1 calc R
C19 C 0.7817(3) 0.1138(3) 0.1790(3) 0.0788(9) Uani 1 1 d .
H03F H 0.8627 0.0924 0.1941 0.118 Uiso 1 1 calc R
H03G H 0.7160 0.0494 0.1198 0.118 Uiso 1 1 calc R
H03H H 0.7466 0.1345 0.2410 0.118 Uiso 1 1 calc R
C20 C 0.6325(2) 0.29497(17) 0.21990(16) 0.0359(5) Uani 1 1 d .
C21 C 0.5144(2) 0.24468(19) 0.23572(18) 0.0447(6) Uani 1 1 d .
H019 H 0.4452 0.1816 0.1840 0.054 Uiso 1 1 calc R
C22 C 0.5155(2) 0.3049(2) 0.34416(18) 0.0460(6) Uani 1 1 d .
H024 H 0.4472 0.2886 0.3761 0.055 Uiso 1 1 calc R
C23 C 0.6342(2) 0.39124(18) 0.39369(16) 0.0370(5) Uani 1 1 d .
C24 C 0.6862(2) 0.47713(18) 0.50934(16) 0.0370(5) Uani 1 1 d .
H24 H 0.6074 0.4774 0.5388 0.044 Uiso 1 1 calc R
C25 C 0.7831(2) 0.44069(19) 0.57595(16) 0.0398(5) Uani 1 1 d .
C26 C 0.8859(3) 0.3984(2) 0.5413(2) 0.0553(7) Uani 1 1 d .
H028 H 0.8984 0.3909 0.4746 0.066 Uiso 1 1 calc R
C27 C 0.9701(3) 0.3672(2) 0.6053(2) 0.0614(7) Uani 1 1 d .
H031 H 1.0403 0.3394 0.5828 0.074 Uiso 1 1 calc R
C28 C 0.9490(3) 0.3779(3) 0.7020(2) 0.0689(8) Uani 1 1 d .
H037 H 1.0039 0.3572 0.7469 0.083 Uiso 1 1 calc R
C29 C 0.8447(3) 0.4197(3) 0.7313(2) 0.0788(9) Uani 1 1 d .
H032 H 0.8300 0.4266 0.7972 0.095 Uiso 1 1 calc R
C30 C 0.7463(2) 0.60144(18) 0.52656(16) 0.0367(5) Uani 1 1 d .
C31 C 0.8508(2) 0.6886(2) 0.60553(18) 0.0473(6) Uani 1 1 d .
H016 H 0.9093 0.6810 0.6586 0.057 Uiso 1 1 calc R
C32 C 0.8544(2) 0.7919(2) 0.59265(18) 0.0474(6) Uani 1 1 d .
H027 H 0.9159 0.8643 0.6356 0.057 Uiso 1 1 calc R
C33 C 0.7514(2) 0.76755(18) 0.50585(16) 0.0359(5) Uani 1 1 d .
C34 C 0.6977(2) 0.84521(17) 0.46148(16) 0.0359(5) Uani 1 1 d .
C35 C 0.5889(2) 0.8863(2) 0.51729(17) 0.0444(6) Uani 1 1 d .
H01A H 0.5470 0.9272 0.4815 0.053 Uiso 1 1 calc R
H01B H 0.5195 0.8181 0.5069 0.053 Uiso 1 1 calc R
C36 C 0.6379(3) 0.9651(2) 0.63672(19) 0.0622(7) Uani 1 1 d .
H02E H 0.5630 0.9852 0.6632 0.093 Uiso 1 1 calc R
H02F H 0.7043 1.0346 0.6484 0.093 Uiso 1 1 calc R
H02G H 0.6771 0.9251 0.6739 0.093 Uiso 1 1 calc R
C37 C 0.8162(2) 0.9501(2) 0.48022(19) 0.0510(6) Uani 1 1 d .
H02A H 0.8580 0.9921 0.5566 0.061 Uiso 1 1 calc R
H02B H 0.8833 0.9208 0.4463 0.061 Uiso 1 1 calc R
C38 C 0.7759(3) 1.0351(2) 0.4374(3) 0.0801(9) Uani 1 1 d .
H04A H 0.8544 1.0972 0.4521 0.120 Uiso 1 1 calc R
H04B H 0.7113 1.0663 0.4719 0.120 Uiso 1 1 calc R
H04C H 0.7368 0.9950 0.3615 0.120 Uiso 1 1 calc R
N1 N 0.70399(18) 0.73289(15) 0.27224(13) 0.0368(4) Uani 1 1 d D
H1 H 0.7898(16) 0.7459(19) 0.2877(17) 0.044 Uiso 1 1 d D
N2 N 0.67633(17) 0.45111(15) 0.11423(13) 0.0340(4) Uani 1 1 d D
H2 H 0.6141(18) 0.4591(18) 0.1480(16) 0.041 Uiso 1 1 d D
N3 N 0.70506(18) 0.38462(15) 0.31751(13) 0.0369(4) Uani 1 1 d D
H3 H 0.7836(17) 0.4297(17) 0.3279(17) 0.044 Uiso 1 1 d D
N4 N 0.68638(18) 0.65034(15) 0.46655(13) 0.0351(4) Uani 1 1 d D
H4 H 0.6214(18) 0.6094(17) 0.4083(14) 0.042 Uiso 1 1 d D
N5 N 0.7616(2) 0.4518(2) 0.67012(15) 0.0607(6) Uani 1 1 d .
N6 N 0.8943(2) 0.77948(18) 0.15002(16) 0.0557(5) Uani 1 1 d .

loop_
_atom_site_aniso_label
_atom_site_aniso_U_11
_atom_site_aniso_U_22
_atom_site_aniso_U_33
_atom_site_aniso_U_23
_atom_site_aniso_U_13
_atom_site_aniso_U_12
O1 0.0596(12) 0.0672(12) 0.0718(13) 0.0302(10) 0.0232(10) 0.0245(10)
C1 0.0373(12) 0.0360(12) 0.0370(12) 0.0158(9) 0.0129(10) 0.0156(9)
C2 0.0401(13) 0.0530(15) 0.0472(14) 0.0144(12) 0.0127(11) 0.0227(11)
C3 0.0408(13) 0.0549(15) 0.0383(13) 0.0133(11) 0.0019(10) 0.0177(11)
C4 0.0409(12) 0.0356(11) 0.0308(11) 0.0150(9) 0.0073(9) 0.0132(10)
C5 0.0397(12) 0.0414(12) 0.0297(11) 0.0144(10) 0.0059(9) 0.0087(10)
C6 0.0491(14) 0.0397(12) 0.0365(12) 0.0173(10) 0.0156(11) 0.0178(11)
C7 0.0671(17) 0.0672(17) 0.0538(15) 0.0364(14) 0.0220(13) 0.0235(14)
C8 0.097(2) 0.082(2) 0.088(2) 0.061(2) 0.050(2) 0.035(2)
C9 0.079(2) 0.0550(18) 0.110(3) 0.0443(19) 0.055(2) 0.0223(16)
C10 0.0549(17) 0.0537(16) 0.083(2) 0.0215(15) 0.0234(15) 0.0042(13)
C11 0.0375(12) 0.0372(12) 0.0285(11) 0.0135(9) 0.0093(9) 0.0087(9)
C12 0.0443(13) 0.0457(14) 0.0455(13) 0.0191(11) 0.0233(11) 0.0119(11)
C13 0.0421(13) 0.0465(14) 0.0526(14) 0.0197(11) 0.0235(11) 0.0183(11)
C14 0.0361(12) 0.0339(11) 0.0314(11) 0.0108(9) 0.0106(9) 0.0143(9)
C15 0.0400(12) 0.0352(11) 0.0304(11) 0.0116(9) 0.0105(9) 0.0139(9)
C16 0.0569(15) 0.0341(12) 0.0347(12) 0.0092(10) 0.0095(11) 0.0077(11)
C17 0.0807(19) 0.0500(15) 0.0399(14) 0.0068(12) 0.0175(13) 0.0129(14)
C18 0.0550(15) 0.0569(15) 0.0477(14) 0.0230(12) 0.0176(12) 0.0303(12)
C19 0.095(2) 0.081(2) 0.096(2) 0.0569(19) 0.0349(19) 0.0545(19)
C20 0.0439(13) 0.0329(11) 0.0302(11) 0.0111(9) 0.0096(9) 0.0138(10)
C21 0.0448(14) 0.0391(13) 0.0425(13) 0.0113(10) 0.0133(11) 0.0059(10)
C22 0.0481(14) 0.0477(14) 0.0445(13) 0.0200(11) 0.0210(11) 0.0103(11)
C23 0.0452(13) 0.0427(13) 0.0308(11) 0.0182(10) 0.0158(10) 0.0186(11)
C24 0.0423(12) 0.0448(13) 0.0316(11) 0.0177(10) 0.0147(10) 0.0207(10)
C25 0.0477(13) 0.0430(13) 0.0336(12) 0.0175(10) 0.0136(10) 0.0178(11)
C26 0.0655(17) 0.0714(18) 0.0478(14) 0.0313(13) 0.0233(13) 0.0400(14)
C27 0.0603(17) 0.0714(19) 0.0624(17) 0.0296(15) 0.0160(14) 0.0367(15)
C28 0.074(2) 0.086(2) 0.0602(18) 0.0396(16) 0.0066(15) 0.0427(17)
C29 0.088(2) 0.128(3) 0.0454(16) 0.0501(18) 0.0199(15) 0.055(2)
C30 0.0435(13) 0.0426(12) 0.0296(11) 0.0145(10) 0.0122(10) 0.0229(10)
C31 0.0496(14) 0.0511(14) 0.0391(13) 0.0159(11) 0.0004(11) 0.0248(12)
C32 0.0450(14) 0.0409(13) 0.0417(13) 0.0076(10) -0.0020(11) 0.0117(11)
C33 0.0381(12) 0.0347(12) 0.0327(11) 0.0087(9) 0.0099(10) 0.0158(10)
C34 0.0400(12) 0.0333(11) 0.0345(11) 0.0119(9) 0.0112(9) 0.0139(9)
C35 0.0535(14) 0.0456(13) 0.0422(13) 0.0176(11) 0.0183(11) 0.0277(11)
C36 0.0822(19) 0.0587(16) 0.0481(15) 0.0133(13) 0.0270(14) 0.0351(15)
C37 0.0530(15) 0.0415(13) 0.0482(14) 0.0140(11) 0.0095(12) 0.0043(11)
C38 0.088(2) 0.0581(18) 0.094(2) 0.0449(17) 0.0147(18) 0.0028(16)
N1 0.0319(10) 0.0459(11) 0.0335(10) 0.0160(8) 0.0080(8) 0.0150(9)
N2 0.0359(10) 0.0388(10) 0.0297(9) 0.0136(8) 0.0140(8) 0.0126(8)
N3 0.0389(10) 0.0380(10) 0.0312(9) 0.0123(8) 0.0097(8) 0.0092(8)
N4 0.0402(10) 0.0360(10) 0.0287(9) 0.0116(8) 0.0065(8) 0.0156(8)
N5 0.0655(14) 0.0936(17) 0.0381(11) 0.0326(12) 0.0187(10) 0.0405(13)
N6 0.0517(13) 0.0537(13) 0.0548(13) 0.0206(11) 0.0141(10) 0.0047(10)

loop_
_atom_type_symbol
_atom_type_description
_atom_type_scat_dispersion_real
_atom_type_scat_dispersion_imag
_atom_type_scat_source
C C 0.0033 0.0016 'International Tables Vol C Tables 4.2.6.8 and 6.1.1.4'
H H 0.0000 0.0000 'International Tables Vol C Tables 4.2.6.8 and 6.1.1.4'
N N 0.0061 0.0033 'International Tables Vol C Tables 4.2.6.8 and 6.1.1.4'
O O 0.0106 0.0060 'International Tables Vol C Tables 4.2.6.8 and 6.1.1.4'

loop_
_geom_angle_atom_site_label_1
_geom_angle_atom_site_label_2
_geom_angle_atom_site_label_3
_geom_angle
H1W O1 H2W 98(2)
C2 C1 N1 106.28(19)
C2 C1 C34 132.66(19)
N1 C1 C34 121.04(18)
C1 C2 C3 108.5(2)
C1 C2 H026 125.7
C3 C2 H026 125.7
C4 C3 C2 107.54(19)
C4 C3 H020 126.2
C2 C3 H020 126.2
C3 C4 N1 106.92(18)
C3 C4 C5 131.36(19)
N1 C4 C5 121.71(18)
C4 C5 C11 114.13(17)
C4 C5 C6 111.18(17)
C11 C5 C6 109.99(18)
C4 C5 H5 107.1
C11 C5 H5 107.1
C6 C5 H5 107.1
N6 C6 C7 122.2(2)
N6 C6 C5 116.41(18)
C7 C6 C5 121.4(2)
C8 C7 C6 118.8(3)
C8 C7 H44 120.6
C6 C7 H44 120.6
C9 C8 C7 119.5(3)
C9 C8 H034 120.3
C7 C8 H034 120.3
C8 C9 C10 118.6(3)
C8 C9 H038 120.7
C10 C9 H038 120.7
N6 C10 C9 123.5(3)
N6 C10 H036 118.2
C9 C10 H036 118.2
C12 C11 N2 107.04(19)
C12 C11 C5 130.02(19)
N2 C11 C5 122.74(18)
C11 C12 C13 107.76(19)
C11 C12 H018 126.1
C13 C12 H018 126.1
C14 C13 C12 108.46(19)
C14 C13 H021 125.8
C12 C13 H021 125.8
C13 C14 N2 106.46(18)
C13 C14 C15 130.76(19)
N2 C14 C15 122.51(17)
C20 C15 C14 111.54(16)
C20 C15 C18 108.50(17)
C14 C15 C18 108.64(17)
C20 C15 C16 108.17(17)
C14 C15 C16 109.00(17)
C18 C15 C16 111.00(18)
C17 C16 C15 116.09(19)
C17 C16 H02C 108.3
C15 C16 H02C 108.3
C17 C16 H02D 108.3
C15 C16 H02D 108.3
H02C C16 H02D 107.4
C16 C17 H03C 109.5
C16 C17 H03D 109.5
H03C C17 H03D 109.5
C16 C17 H03E 109.5
H03C C17 H03E 109.5
H03D C17 H03E 109.5
C19 C18 C15 115.3(2)
C19 C18 H03A 108.4
C15 C18 H03A 108.4
C19 C18 H03B 108.4
C15 C18 H03B 108.4
H03A C18 H03B 107.5
C18 C19 H03F 109.5
C18 C19 H03G 109.5
H03F C19 H03G 109.5
C18 C19 H03H 109.5
H03F C19 H03H 109.5
H03G C19 H03H 109.5
C21 C20 N3 106.25(18)
C21 C20 C15 131.93(19)
N3 C20 C15 121.55(18)
C20 C21 C22 108.38(19)
C20 C21 H019 125.8
C22 C21 H019 125.8
C23 C22 C21 107.93(19)
C23 C22 H024 126.0
C21 C22 H024 126.0
C22 C23 N3 106.90(18)
C22 C23 C24 128.89(19)
N3 C23 C24 124.18(19)
C23 C24 C30 114.54(16)
C23 C24 C25 113.18(17)
C30 C24 C25 110.61(17)
C23 C24 H24 105.9
C30 C24 H24 105.9
C25 C24 H24 105.9
N5 C25 C26 121.7(2)
N5 C25 C24 115.50(19)
C26 C25 C24 122.82(19)
C27 C26 C25 120.0(2)
C27 C26 H028 120.0
C25 C26 H028 120.0
C28 C27 C26 118.9(2)
C28 C27 H031 120.5
C26 C27 H031 120.5
C27 C28 C29 118.1(2)
C27 C28 H037 121.0
C29 C28 H037 121.0
N5 C29 C28 124.0(2)
N5 C29 H032 118.0
C28 C29 H032 118.0
C31 C30 N4 106.76(19)
C31 C30 C24 130.79(19)
N4 C30 C24 121.94(18)
C30 C31 C32 108.13(19)
C30 C31 H016 125.9
C32 C31 H016 125.9
C33 C32 C31 108.3(2)
C33 C32 H027 125.8
C31 C32 H027 125.8
C32 C33 N4 106.08(19)
C32 C33 C34 131.84(19)
N4 C33 C34 121.70(18)
C1 C34 C33 110.60(16)
C1 C34 C37 108.99(17)
C33 C34 C37 109.11(18)
C1 C34 C35 107.75(17)
C33 C34 C35 109.28(17)
C37 C34 C35 111.11(18)
C36 C35 C34 116.18(19)
C36 C35 H01A 108.2
C34 C35 H01A 108.2
C36 C35 H01B 108.2
C34 C35 H01B 108.2
H01A C35 H01B 107.4
C35 C36 H02E 109.5
C35 C36 H02F 109.5
H02E C36 H02F 109.5
C35 C36 H02G 109.5
H02E C36 H02G 109.5
H02F C36 H02G 109.5
C38 C37 C34 114.5(2)
C38 C37 H02A 108.6
C34 C37 H02A 108.6
C38 C37 H02B 108.6
C34 C37 H02B 108.6
H02A C37 H02B 107.6
C37 C38 H04A 109.5
C37 C38 H04B 109.5
H04A C38 H04B 109.5
C37 C38 H04C 109.5
H04A C38 H04C 109.5
H04B C38 H04C 109.5
C1 N1 C4 110.73(17)
C1 N1 H1 125.3(15)
C4 N1 H1 122.8(15)
C11 N2 C14 110.27(17)
C11 N2 H2 124.8(14)
C14 N2 H2 124.7(14)
C23 N3 C20 110.54(17)
C23 N3 H3 125.7(15)
C20 N3 H3 123.8(15)
C30 N4 C33 110.72(17)
C30 N4 H4 122.6(15)
C33 N4 H4 126.4(15)
C25 N5 C29 117.3(2)
C6 N6 C10 117.3(2)

loop_
_geom_bond_atom_site_label_1
_geom_bond_atom_site_label_2
_geom_bond_distance
O1 H1W 1.00(2)
O1 H2W 1.01(2)
C1 C2 1.364(3)
C1 N1 1.368(3)
C1 C34 1.512(3)
C2 C3 1.414(3)
C2 H026 0.9300
C3 C4 1.359(3)
C3 H020 0.9300
C4 N1 1.374(3)
C4 C5 1.500(3)
C5 C11 1.508(3)
C5 C6 1.520(3)
C5 H5 0.9800
C6 N6 1.337(3)
C6 C7 1.384(3)
C7 C8 1.377(4)
C7 H44 0.9300
C8 C9 1.352(4)
C8 H034 0.9300
C9 C10 1.374(4)
C9 H038 0.9300
C10 N6 1.337(3)
C10 H036 0.9300
C11 C12 1.363(3)
C11 N2 1.375(3)
C12 C13 1.410(3)
C12 H018 0.9300
C13 C14 1.365(3)
C13 H021 0.9300
C14 N2 1.376(3)
C14 C15 1.518(3)
C15 C20 1.507(3)
C15 C18 1.553(3)
C15 C16 1.553(3)
C16 C17 1.523(3)
C16 H02C 0.9700
C16 H02D 0.9700
C17 H03C 0.9600
C17 H03D 0.9600
C17 H03E 0.9600
C18 C19 1.519(4)
C18 H03A 0.9700
C18 H03B 0.9700
C19 H03F 0.9600
C19 H03G 0.9600
C19 H03H 0.9600
C20 C21 1.369(3)
C20 N3 1.380(3)
C21 C22 1.414(3)
C21 H019 0.9300
C22 C23 1.364(3)
C22 H024 0.9300
C23 N3 1.376(3)
C23 C24 1.504(3)
C24 C30 1.515(3)
C24 C25 1.527(3)
C24 H24 0.9800
C25 N5 1.326(3)
C25 C26 1.378(3)
C26 C27 1.377(3)
C26 H028 0.9300
C27 C28 1.361(4)
C27 H031 0.9300
C28 C29 1.367(4)
C28 H037 0.9300
C29 N5 1.352(3)
C29 H032 0.9300
C30 C31 1.367(3)
C30 N4 1.372(3)
C31 C32 1.408(3)
C31 H016 0.9300
C32 C33 1.373(3)
C32 H027 0.9300
C33 N4 1.381(3)
C33 C34 1.513(3)
C34 C37 1.550(3)
C34 C35 1.551(3)
C35 C36 1.522(3)
C35 H01A 0.9700
C35 H01B 0.9700
C36 H02E 0.9600
C36 H02F 0.9600
C36 H02G 0.9600
C37 C38 1.529(4)
C37 H02A 0.9700
C37 H02B 0.9700
C38 H04A 0.9600
C38 H04B 0.9600
C38 H04C 0.9600
N1 H1 0.856(15)
N2 H2 0.863(15)
N3 H3 0.862(15)
N4 H4 0.871(15)

loop_
_geom_hbond_atom_site_label_D
_geom_hbond_atom_site_label_H
_geom_hbond_atom_site_label_A
_geom_hbond_distance_DH
_geom_hbond_distance_HA
_geom_hbond_distance_DA
_geom_hbond_angle_DHA
O1 H1W N5 1.00(2) 1.91(2) 2.910(3) 174(2)

loop_
_geom_torsion_atom_site_label_1
_geom_torsion_atom_site_label_2
_geom_torsion_atom_site_label_3
_geom_torsion_atom_site_label_4
_geom_torsion
N1 C1 C2 C3 -0.6(2)
C34 C1 C2 C3 177.6(2)
C1 C2 C3 C4 -0.2(3)
C2 C3 C4 N1 0.9(2)
C2 C3 C4 C5 -178.3(2)
C3 C4 C5 C11 -120.3(3)
N1 C4 C5 C11 60.6(3)
C3 C4 C5 C6 114.6(3)
N1 C4 C5 C6 -64.5(3)
C4 C5 C6 N6 57.8(3)
C11 C5 C6 N6 -69.6(2)
C4 C5 C6 C7 -122.8(2)
C11 C5 C6 C7 109.7(2)
N6 C6 C7 C8 -1.0(4)
C5 C6 C7 C8 179.7(2)
C6 C7 C8 C9 -0.1(4)
C7 C8 C9 C10 0.8(5)
C8 C9 C10 N6 -0.7(5)
C4 C5 C11 C12 -149.8(2)
C6 C5 C11 C12 -24.1(3)
C4 C5 C11 N2 35.8(3)
C6 C5 C11 N2 161.58(18)
N2 C11 C12 C13 -0.3(2)
C5 C11 C12 C13 -175.3(2)
C11 C12 C13 C14 0.1(3)
C12 C13 C14 N2 0.1(2)
C12 C13 C14 C15 174.1(2)
C13 C14 C15 C20 152.5(2)
N2 C14 C15 C20 -34.3(3)
C13 C14 C15 C18 32.9(3)
N2 C14 C15 C18 -153.89(18)
C13 C14 C15 C16 -88.1(3)
N2 C14 C15 C16 85.0(2)
C20 C15 C16 C17 -172.69(19)
C14 C15 C16 C17 65.9(2)
C18 C15 C16 C17 -53.8(3)
C20 C15 C18 C19 57.9(3)
C14 C15 C18 C19 179.3(2)
C16 C15 C18 C19 -60.9(3)
C14 C15 C20 C21 131.5(2)
C18 C15 C20 C21 -108.9(3)
C16 C15 C20 C21 11.6(3)
C14 C15 C20 N3 -55.3(3)
C18 C15 C20 N3 64.3(2)
C16 C15 C20 N3 -175.18(18)
N3 C20 C21 C22 0.2(2)
C15 C20 C21 C22 174.1(2)
C20 C21 C22 C23 -0.1(3)
C21 C22 C23 N3 0.1(3)
C21 C22 C23 C24 -177.9(2)
C22 C23 C24 C30 -134.7(2)
N3 C23 C24 C30 47.6(3)
C22 C23 C24 C25 97.3(3)
N3 C23 C24 C25 -80.4(2)
C23 C24 C25 N5 -134.4(2)
C30 C24 C25 N5 95.5(2)
C23 C24 C25 C26 45.3(3)
C30 C24 C25 C26 -84.8(3)
N5 C25 C26 C27 -0.5(4)
C24 C25 C26 C27 179.9(2)
C25 C26 C27 C28 0.7(4)
C26 C27 C28 C29 -0.3(4)
C27 C28 C29 N5 -0.3(5)
C23 C24 C30 C31 -146.4(2)
C25 C24 C30 C31 -17.1(3)
C23 C24 C30 N4 42.9(3)
C25 C24 C30 N4 172.23(18)
N4 C30 C31 C32 -0.3(2)
C24 C30 C31 C32 -172.0(2)
C30 C31 C32 C33 0.3(3)
C31 C32 C33 N4 -0.1(2)
C31 C32 C33 C34 172.7(2)
C2 C1 C34 C33 121.0(3)
N1 C1 C34 C33 -61.1(2)
C2 C1 C34 C37 -119.1(3)
N1 C1 C34 C37 58.9(2)
C2 C1 C34 C35 1.6(3)
N1 C1 C34 C35 179.54(18)
C32 C33 C34 C1 153.7(2)
N4 C33 C34 C1 -34.3(3)
C32 C33 C34 C37 33.9(3)
N4 C33 C34 C37 -154.20(19)
C32 C33 C34 C35 -87.8(3)
N4 C33 C34 C35 84.1(2)
C1 C34 C35 C36 -174.20(19)
C33 C34 C35 C36 65.6(2)
C37 C34 C35 C36 -54.9(3)
C1 C34 C37 C38 58.3(3)
C33 C34 C37 C38 179.2(2)
C35 C34 C37 C38 -60.3(3)
C2 C1 N1 C4 1.2(2)
C34 C1 N1 C4 -177.24(18)
C3 C4 N1 C1 -1.3(2)
C5 C4 N1 C1 178.00(18)
C12 C11 N2 C14 0.4(2)
C5 C11 N2 C14 175.84(18)
C13 C14 N2 C11 -0.3(2)
C15 C14 N2 C11 -174.93(17)
C22 C23 N3 C20 0.0(2)
C24 C23 N3 C20 178.15(18)
C21 C20 N3 C23 -0.1(2)
C15 C20 N3 C23 -174.87(18)
C31 C30 N4 C33 0.2(2)
C24 C30 N4 C33 172.88(17)
C32 C33 N4 C30 -0.1(2)
C34 C33 N4 C30 -173.82(18)
C26 C25 N5 C29 -0.1(4)
C24 C25 N5 C29 179.6(2)
C28 C29 N5 C25 0.5(5)
C7 C6 N6 C10 1.2(4)
C5 C6 N6 C10 -179.5(2)
C9 C10 N6 C6 -0.3(4)
